data_2021196
loop_
_publ_author_name
'Mark-Lee, Wun Fui'
'Chong, Yan Yi'
'Kassim, Mohammad B.'

_publ_section_title
;
 Supramolecular structures of rhenium(I) complexes mediated by ligand
 planarity <i>via</i> the interplay of substituents
;
_journal_coeditor_code YF3146
_journal_issue 9
_journal_name_full 'Acta Crystallographica Section C'
_journal_page_first
;
;
_journal_paper_doi 10.1107/S2053229618010586
_journal_volume 74
_journal_year 2018
_chemical_formula_iupac '[Re Cl (C17 H12 Cl N4 O3) (C O)3], C3 H6 O'
_chemical_formula_moiety 'C20 H12 Cl N4 O6 Re, C3 H6 O'
_chemical_formula_sum 'C23 H18 Cl N4 O7 Re'
_chemical_formula_weight 684.06
_chemical_name_systematic
'<i>fac</i>-Tricarbonylchlorido[1-(4-nitrocinnamoyl)-3-(pyridin-2-yl-\k<i>N</i>)pyrazole-\k<i>N</i>^2^]rhenium(I) acetone monosolvate'
_space_group_crystal_system triclinic
_space_group_IT_number 2
_space_group_name_Hall '-P 1'
_space_group_name_H-M_alt 'P -1'
_symmetry_space_group_name_Hall '-P 1'
_symmetry_space_group_name_H-M 'P -1'
_atom_sites_solution_hydrogens geom
_atom_sites_solution_primary direct
_atom_sites_solution_secondary difmap
_audit_creation_method SHELXL-2016/6
_cell_angle_alpha 104.093(2)
_cell_angle_beta 99.708(2)
_cell_angle_gamma 104.184(2)
_cell_formula_units_Z 2
_cell_length_a 7.9828(3)
_cell_length_b 12.0719(4)
_cell_length_c 14.4560(5)
_cell_measurement_reflns_used 6351
_cell_measurement_temperature 293(2)
_cell_measurement_theta_max 28.4
_cell_measurement_theta_min 3.0
_cell_volume 1270.78(8)
_computing_cell_refinement
;
SAINT (Bruker, 2016)
;
_computing_data_collection
;
APEX3 (Bruker, 2016)
;
_computing_data_reduction
;
SAINT (Bruker, 2016)
;
_computing_molecular_graphics
;
OLEX2 (Dolomanov <i>et al.</i>,  2009)
;
_computing_publication_material
;
SHELXTL (Sheldrick, 2008), PLATON (Spek, 2009), OLEX2 (Dolomanov
<i>et al.</i>,  2009)
and
publCIF (Westrip, 2010)
;
_computing_structure_refinement
;
SHELXL-2016/6 (Sheldrick, 2015)
;
_computing_structure_solution
;
SAINT (Bruker, 2016)
;
_diffrn_ambient_temperature 293(2)
_diffrn_measured_fraction_theta_full 0.998
_diffrn_measured_fraction_theta_max 0.996
_diffrn_measurement_device_type 'Bruker PHOTON II CPAD'
_diffrn_measurement_method '\f and \w scans'
_diffrn_radiation_type MoK\a
_diffrn_radiation_wavelength 0.71073
_diffrn_reflns_av_R_equivalents 0.1804
_diffrn_reflns_limit_h_max 10
_diffrn_reflns_limit_h_min -10
_diffrn_reflns_limit_k_max 16
_diffrn_reflns_limit_k_min -16
_diffrn_reflns_limit_l_max 19
_diffrn_reflns_limit_l_min -19
_diffrn_reflns_number 59671
_diffrn_reflns_theta_full 25.242
_diffrn_reflns_theta_max 28.385
_diffrn_reflns_theta_min 2.995
_diffrn_standards_decay_% 0
_diffrn_standards_interval_count 0
_diffrn_standards_interval_time 0
_diffrn_standards_number 0
_exptl_absorpt_coefficient_mu 4.936
_exptl_absorpt_correction_T_max 0.821
_exptl_absorpt_correction_T_min 0.145
_exptl_absorpt_correction_type multi-scan
_exptl_absorpt_process_details
;
(SADABS; Bruker, 2016)
;
_exptl_crystal_colour orange
_exptl_crystal_density_diffrn 1.788
_exptl_crystal_density_method 'not measured'
_exptl_crystal_description plate
_exptl_crystal_F_000 664
_exptl_crystal_size_max 0.42
_exptl_crystal_size_mid 0.40
_exptl_crystal_size_min 0.04
_refine_diff_density_max 1.294
_refine_diff_density_min -1.819
_refine_ls_extinction_method none
_refine_ls_goodness_of_fit_ref 1.047
_refine_ls_hydrogen_treatment constr
_refine_ls_matrix_type full
_refine_ls_number_parameters 327
_refine_ls_number_reflns 6351
_refine_ls_number_restraints 9
_refine_ls_restrained_S_all 1.046
_refine_ls_R_factor_all 0.1024
_refine_ls_R_factor_gt 0.0582
_refine_ls_shift/su_max 0.000
_refine_ls_shift/su_mean 0.000
_refine_ls_structure_factor_coef Fsqd
_refine_ls_weighting_details 'w=1/[\s^2^(Fo^2^)+(0.0784P)^2^+2.9606P] where P=(Fo^2^+2Fc^2^)/3'
_refine_ls_weighting_scheme calc
_refine_ls_wR_factor_gt 0.1277
_refine_ls_wR_factor_ref 0.1541
_reflns_number_gt 4505
_reflns_number_total 6351
_reflns_threshold_expression 'I > 2\s(I)'
_cod_data_source_file yf3146sup1.cif
_cod_data_source_block II
_cod_database_code 2021196
_shelx_space_group_comment
;
The symmetry employed for this shelxl refinement is uniquely defined
by the following loop, which should always be used as a source of
symmetry information in preference to the above space-group names.
They are only intended as comments.
;

loop_
_space_group_symop_operation_xyz
'x, y, z'
'-x, -y, -z'

loop_
_atom_site_type_symbol
_atom_site_label
_atom_site_fract_x
_atom_site_fract_y
_atom_site_fract_z
_atom_site_U_iso_or_equiv
_atom_site_adp_type
_atom_site_calc_flag
_atom_site_occupancy
_atom_site_disorder_assembly
_atom_site_disorder_group
Re Re1 0.42196(5) 0.07583(3) 0.22200(3) 0.03867(14) Uani d 1 . .
Cl Cl1 0.1934(3) 0.0899(2) 0.31813(17) 0.0456(5) Uani d 1 . .
O O1 0.6211(12) 0.3421(7) 0.3185(7) 0.085(3) Uani d 1 . .
O O2 0.2242(12) 0.1563(9) 0.0630(6) 0.085(3) Uani d 1 . .
O O3 0.7039(13) 0.0564(9) 0.1058(7) 0.087(3) Uani d 1 . .
O O4 0.7931(12) 0.1937(7) 0.4120(6) 0.091(3) Uani d 1 . .
O O5 1.5649(13) 0.3057(11) 0.9954(7) 0.102(3) Uani d 1 . .
O O6 1.6673(10) 0.4749(8) 0.9707(7) 0.087(3) Uani d 1 . .
N N1 0.2592(9) -0.1125(6) 0.1609(5) 0.0353(14) Uani d 1 . .
N N2 0.5200(8) -0.0172(6) 0.3246(5) 0.0334(14) Uani d 1 . .
N N3 0.6441(8) 0.0071(6) 0.4121(5) 0.0318(13) Uani d 1 . .
N N4 1.5589(11) 0.3749(10) 0.9475(7) 0.066(3) Uani d 1 . .
C C1 0.5530(14) 0.2415(9) 0.2851(8) 0.052(2) Uani d 1 . .
C C2 0.3022(14) 0.1269(8) 0.1265(7) 0.052(2) Uani d 1 . .
C C3 0.5967(14) 0.0619(8) 0.1479(7) 0.049(2) Uani d 1 . .
C C4 0.1353(13) -0.1589(8) 0.0767(7) 0.048(2) Uani d 1 . .
H H1 0.121096 -0.111281 0.036005 0.057 Uiso calc 1 . .
C C5 0.0265(13) -0.2764(8) 0.0477(7) 0.049(2) Uani d 1 . .
H H2 -0.058825 -0.306426 -0.011749 0.059 Uiso calc 1 . .
C C6 0.0447(11) -0.3476(8) 0.1064(6) 0.044(2) Uani d 1 . .
H H3 -0.029396 -0.425927 0.088262 0.053 Uiso calc 1 . .
C C7 0.1742(11) -0.3017(7) 0.1925(6) 0.0390(18) Uani d 1 . .
H H4 0.191391 -0.349734 0.232465 0.047 Uiso calc 1 . .
C C8 0.2800(10) -0.1832(7) 0.2202(6) 0.0338(16) Uani d 1 . .
C C9 0.4205(10) -0.1285(6) 0.3098(5) 0.0295(15) Uani d 1 . .
C C10 0.4775(11) -0.1781(7) 0.3827(6) 0.0359(17) Uani d 1 . .
H H5 0.429040 -0.254643 0.386575 0.043 Uiso calc 1 . .
C C11 0.6185(10) -0.0904(7) 0.4462(6) 0.0349(17) Uani d 1 . .
H H6 0.686316 -0.095516 0.503099 0.042 Uiso calc 1 . .
C C12 0.7843(11) 0.1201(7) 0.4546(7) 0.0419(19) Uani d 1 . .
C C13 0.9044(11) 0.1331(8) 0.5455(6) 0.0426(19) Uani d 1 . .
H H7 0.895068 0.069127 0.571462 0.051 Uiso calc 1 . .
C C14 1.0269(12) 0.2356(8) 0.5915(7) 0.048(2) Uani d 1 . .
H H8 1.030418 0.295613 0.561359 0.058 Uiso calc 1 . .
C C15 1.1572(11) 0.2667(7) 0.6835(6) 0.042(2) Uani d 1 . .
C C16 1.2790(13) 0.3828(8) 0.7178(8) 0.054(2) Uani d 1 . .
H H9 1.271234 0.436503 0.682052 0.065 Uiso calc 1 . .
C C17 1.4098(13) 0.4178(9) 0.8040(8) 0.059(3) Uani d 1 . .
H H10 1.490533 0.494221 0.826212 0.071 Uiso calc 1 . .
C C18 1.4183(11) 0.3365(9) 0.8569(7) 0.051(3) Uani d 1 . .
C C19 1.3015(11) 0.2251(8) 0.8265(7) 0.044(2) Uani d 1 . .
H H11 1.307963 0.172917 0.864001 0.053 Uiso calc 1 . .
C C20 1.1721(11) 0.1891(8) 0.7393(6) 0.043(2) Uani d 1 . .
H H12 1.093993 0.111758 0.717699 0.052 Uiso calc 1 . .
C C21A 1.174(2) 0.4473(11) 0.3429(11) 0.095(5) Uani d 1 . .
O O7A 1.287(3) 0.536(2) 0.3351(18) 0.125(11) Uiso d 0.57(4) A 1
C C22A 1.043(5) 0.352(3) 0.262(2) 0.118(14) Uiso d 0.57(4) A 1
H H13A 0.979557 0.385653 0.219718 0.177 Uiso calc 0.57(4) A 1
H H13B 0.961102 0.302379 0.287760 0.177 Uiso calc 0.57(4) A 1
H H13C 1.103437 0.303571 0.225087 0.177 Uiso calc 0.57(4) A 1
C C23A 1.246(5) 0.415(3) 0.4296(18) 0.111(11) Uiso d 0.57(4) A 1
H H14A 1.183898 0.334121 0.423154 0.167 Uiso calc 0.57(4) A 1
H H14B 1.232415 0.467688 0.487532 0.167 Uiso calc 0.57(4) A 1
H H14C 1.370674 0.423664 0.434715 0.167 Uiso calc 0.57(4) A 1
O O7B 1.189(5) 0.5582(19) 0.359(2) 0.113(13) Uiso d 0.43(4) A 2
C C22B 1.087(9) 0.364(5) 0.246(2) 0.14(3) Uiso d 0.43(4) A 2
H H13D 1.038379 0.285624 0.250998 0.215 Uiso calc 0.43(4) A 2
H H13E 1.172651 0.362004 0.206246 0.215 Uiso calc 0.43(4) A 2
H H13F 0.993175 0.389772 0.215081 0.215 Uiso calc 0.43(4) A 2
C C23B 1.145(8) 0.421(4) 0.433(2) 0.122(17) Uiso d 0.43(4) A 2
H H14D 1.086607 0.337580 0.418451 0.146 Uiso calc 0.43(4) A 2
H H14E 1.072547 0.466736 0.460118 0.146 Uiso calc 0.43(4) A 2
H H14F 1.258007 0.443020 0.478914 0.183 Uiso calc 0.43(4) A 2

loop_
_atom_site_aniso_label
_atom_site_aniso_U_11
_atom_site_aniso_U_22
_atom_site_aniso_U_33
_atom_site_aniso_U_12
_atom_site_aniso_U_13
_atom_site_aniso_U_23
Re1 0.0420(2) 0.03484(19) 0.0383(2) 0.00893(13) 0.00485(14) 0.01530(13)
Cl1 0.0494(12) 0.0451(11) 0.0450(12) 0.0179(10) 0.0088(10) 0.0162(9)
O1 0.087(6) 0.037(4) 0.112(7) -0.003(4) 0.002(5) 0.023(4)
O2 0.096(6) 0.104(7) 0.077(6) 0.053(6) 0.002(5) 0.056(5)
O3 0.096(7) 0.107(7) 0.086(6) 0.040(6) 0.056(6) 0.046(5)
O4 0.088(6) 0.067(5) 0.075(6) -0.030(4) -0.035(5) 0.038(4)
O5 0.079(7) 0.143(10) 0.063(6) 0.024(6) -0.014(5) 0.024(6)
O6 0.039(4) 0.081(6) 0.090(6) 0.005(4) -0.015(4) -0.033(5)
N1 0.041(4) 0.037(4) 0.030(3) 0.016(3) 0.006(3) 0.009(3)
N2 0.030(3) 0.033(3) 0.038(4) 0.011(3) 0.006(3) 0.011(3)
N3 0.028(3) 0.032(3) 0.031(3) 0.007(3) 0.001(3) 0.009(3)
N4 0.040(5) 0.098(8) 0.040(5) 0.024(5) 0.000(4) -0.012(5)
C1 0.053(6) 0.052(6) 0.059(6) 0.013(5) 0.015(5) 0.031(5)
C2 0.062(6) 0.043(5) 0.053(6) 0.013(5) 0.021(5) 0.017(4)
C3 0.059(6) 0.042(5) 0.042(5) 0.007(4) 0.003(5) 0.017(4)
C4 0.054(5) 0.047(5) 0.034(4) 0.018(4) -0.005(4) 0.004(4)
C5 0.047(5) 0.050(5) 0.038(5) 0.013(4) -0.006(4) 0.004(4)
C6 0.036(4) 0.037(4) 0.044(5) 0.007(4) 0.002(4) -0.005(4)
C7 0.037(4) 0.031(4) 0.044(5) 0.006(3) 0.008(4) 0.007(3)
C8 0.034(4) 0.035(4) 0.032(4) 0.010(3) 0.009(3) 0.009(3)
C9 0.035(4) 0.026(3) 0.027(4) 0.010(3) 0.004(3) 0.006(3)
C10 0.036(4) 0.030(4) 0.040(4) 0.010(3) 0.006(3) 0.010(3)
C11 0.036(4) 0.039(4) 0.033(4) 0.015(3) 0.007(3) 0.015(3)
C12 0.039(5) 0.033(4) 0.049(5) 0.004(4) 0.007(4) 0.013(4)
C13 0.036(4) 0.045(5) 0.040(5) 0.007(4) 0.000(4) 0.013(4)
C14 0.041(5) 0.043(5) 0.054(6) 0.004(4) 0.001(4) 0.017(4)
C15 0.032(4) 0.036(4) 0.042(5) 0.004(3) -0.001(4) -0.002(4)
C16 0.045(5) 0.041(5) 0.059(6) -0.006(4) 0.000(5) 0.010(4)
C17 0.047(5) 0.045(5) 0.056(6) -0.009(4) -0.002(5) -0.004(5)
C18 0.030(4) 0.064(6) 0.038(5) 0.014(4) 0.002(4) -0.016(4)
C19 0.038(5) 0.046(5) 0.045(5) 0.015(4) 0.006(4) 0.010(4)
C20 0.030(4) 0.043(5) 0.044(5) 0.004(4) 0.004(4) 0.001(4)
C21A 0.133(13) 0.049(7) 0.107(12) 0.012(8) 0.043(10) 0.039(7)

loop_
_atom_type_symbol
_atom_type_description
_atom_type_scat_dispersion_real
_atom_type_scat_dispersion_imag
_atom_type_scat_source
C C 0.0033 0.0016 'International Tables Vol C Tables 4.2.6.8 and 6.1.1.4'
H H 0.0000 0.0000 'International Tables Vol C Tables 4.2.6.8 and 6.1.1.4'
Cl Cl 0.1484 0.1585 'International Tables Vol C Tables 4.2.6.8 and 6.1.1.4'
N N 0.0061 0.0033 'International Tables Vol C Tables 4.2.6.8 and 6.1.1.4'
O O 0.0106 0.0060 'International Tables Vol C Tables 4.2.6.8 and 6.1.1.4'
Re Re -1.0185 7.2310 'International Tables Vol C Tables 4.2.6.8 and 6.1.1.4'

loop_
_geom_angle_atom_site_label_1
_geom_angle_atom_site_label_2
_geom_angle_atom_site_label_3
_geom_angle
C2 Re1 C3 89.2(4)
C2 Re1 C1 86.6(4)
C3 Re1 C1 89.4(4)
C2 Re1 N1 95.0(3)
C3 Re1 N1 95.7(3)
C1 Re1 N1 174.7(3)
C2 Re1 N2 168.8(3)
C3 Re1 N2 94.5(3)
C1 Re1 N2 103.9(3)
N1 Re1 N2 74.2(2)
C2 Re1 Cl1 91.3(3)
C3 Re1 Cl1 178.9(3)
C1 Re1 Cl1 91.5(3)
N1 Re1 Cl1 83.35(18)
N2 Re1 Cl1 84.81(17)
C4 N1 C8 118.7(7)
C4 N1 Re1 125.5(6)
C8 N1 Re1 115.5(5)
C9 N2 N3 103.7(6)
C9 N2 Re1 115.4(5)
N3 N2 Re1 140.2(5)
C11 N3 N2 110.5(6)
C11 N3 C12 127.2(7)
N2 N3 C12 122.1(6)
O5 N4 O6 123.0(10)
O5 N4 C18 118.3(11)
O6 N4 C18 118.7(12)
O1 C1 Re1 174.9(9)
O2 C2 Re1 177.9(9)
O3 C3 Re1 178.1(10)
N1 C4 C5 122.0(9)
N1 C4 H1 119.0
C5 C4 H1 119.0
C6 C5 C4 120.0(8)
C6 C5 H2 120.0
C4 C5 H2 120.0
C5 C6 C7 118.7(8)
C5 C6 H3 120.7
C7 C6 H3 120.7
C6 C7 C8 120.0(8)
C6 C7 H4 120.0
C8 C7 H4 120.0
N1 C8 C7 120.6(7)
N1 C8 C9 116.1(7)
C7 C8 C9 123.2(7)
N2 C9 C10 112.9(7)
N2 C9 C8 117.4(7)
C10 C9 C8 129.6(7)
C11 C10 C9 104.9(7)
C11 C10 H5 127.6
C9 C10 H5 127.6
C10 C11 N3 108.0(7)
C10 C11 H6 126.0
N3 C11 H6 126.0
O4 C12 C13 125.2(8)
O4 C12 N3 118.5(8)
C13 C12 N3 116.3(7)
C14 C13 C12 119.6(9)
C14 C13 H7 120.2
C12 C13 H7 120.2
C13 C14 C15 127.9(9)
C13 C14 H8 116.0
C15 C14 H8 116.0
C20 C15 C16 117.9(8)
C20 C15 C14 124.3(8)
C16 C15 C14 117.7(9)
C17 C16 C15 120.9(10)
C17 C16 H9 119.6
C15 C16 H9 119.6
C16 C17 C18 118.7(9)
C16 C17 H10 120.6
C18 C17 H10 120.6
C19 C18 C17 121.7(9)
C19 C18 N4 120.4(11)
C17 C18 N4 117.8(10)
C18 C19 C20 119.6(9)
C18 C19 H11 120.2
C20 C19 H11 120.2
C19 C20 C15 121.1(8)
C19 C20 H12 119.5
C15 C20 H12 119.5
O7B C21A C23B 105(3)
O7B C21A C22B 120(3)
C23B C21A C22B 123(3)
O7A C21A C22A 126(3)
O7A C21A C23A 109(2)
C22A C21A C23A 117(2)
C21A C22A H13A 109.5
C21A C22A H13B 109.5
H13A C22A H13B 109.5
C21A C22A H13C 109.5
H13A C22A H13C 109.5
H13B C22A H13C 109.5
C21A C23A H14A 109.5
C21A C23A H14B 109.5
H14A C23A H14B 109.5
C21A C23A H14C 109.5
H14A C23A H14C 109.5
H14B C23A H14C 109.5
C21A C22B H13D 109.5
C21A C22B H13E 109.5
H13D C22B H13E 109.5
C21A C22B H13F 109.5
H13D C22B H13F 109.5
H13E C22B H13F 109.5
C21A C23B H14D 109.5
C21A C23B H14E 109.5
H14D C23B H14E 109.5
C21A C23B H14F 109.5
H14D C23B H14F 109.5
H14E C23B H14F 109.5

loop_
_geom_bond_atom_site_label_1
_geom_bond_atom_site_label_2
_geom_bond_distance
Re1 C2 1.860(10)
Re1 C3 1.912(11)
Re1 C1 1.921(10)
Re1 N1 2.197(7)
Re1 N2 2.219(6)
Re1 Cl1 2.486(2)
O1 C1 1.143(12)
O2 C2 1.196(12)
O3 C3 1.135(13)
O4 C12 1.194(11)
O5 N4 1.213(14)
O6 N4 1.230(13)
N1 C4 1.328(10)
N1 C8 1.366(10)
N2 C9 1.328(10)
N2 N3 1.386(9)
N3 C11 1.367(10)
N3 C12 1.450(10)
N4 C18 1.463(12)
C4 C5 1.387(13)
C4 H1 0.9300
C5 C6 1.361(13)
C5 H2 0.9300
C6 C7 1.369(12)
C6 H3 0.9300
C7 C8 1.391(11)
C7 H4 0.9300
C8 C9 1.450(10)
C9 C10 1.398(10)
C10 C11 1.350(11)
C10 H5 0.9300
C11 H6 0.9300
C12 C13 1.440(12)
C13 C14 1.310(12)
C13 H7 0.9300
C14 C15 1.445(12)
C14 H8 0.9300
C15 C20 1.390(13)
C15 C16 1.409(12)
C16 C17 1.382(14)
C16 H9 0.9300
C17 C18 1.391(16)
C17 H10 0.9300
C18 C19 1.353(13)
C19 C20 1.386(12)
C19 H11 0.9300
C20 H12 0.9300
C21A O7A 1.27(2)
C21A O7B 1.27(2)
C21A C23B 1.447(18)
C21A C22B 1.453(19)
C21A C22A 1.460(18)
C21A C23A 1.467(17)
C22A H13A 0.9600
C22A H13B 0.9600
C22A H13C 0.9600
C23A H14A 0.9600
C23A H14B 0.9600
C23A H14C 0.9600
C22B H13D 0.9600
C22B H13E 0.9600
C22B H13F 0.9600
C23B H14D 0.9600
C23B H14E 0.9600
C23B H14F 0.9600

loop_
_geom_hbond_atom_site_label_D
_geom_hbond_atom_site_label_H
_geom_hbond_atom_site_label_A
_geom_hbond_site_symmetry_A
_geom_hbond_distance_DH
_geom_hbond_distance_HA
_geom_hbond_distance_DA
_geom_hbond_angle_DHA
_geom_hbond_publ_flag
C6 H3 O6 1_344 0.93 2.53 3.211(13) 131 yes
C7 H4 O7A 1_445 0.93 2.41 3.33(3) 170 yes
C10 H5 O7A 1_445 0.93 2.37 3.26(3) 160 yes
C11 H6 Cl1 2_656 0.93 2.58 3.482(9) 164 yes
C13 H7 Cl1 2_656 0.93 2.82 3.717(10) 163 yes
C14 H8 O4 1_555 0.93 2.44 2.782(13) 102 no
C20 H12 Cl1 2_656 0.93 2.78 3.681(10) 165 yes

loop_
_geom_torsion_atom_site_label_1
_geom_torsion_atom_site_label_2
_geom_torsion_atom_site_label_3
_geom_torsion_atom_site_label_4
_geom_torsion
C9 N2 N3 C11 1.3(8)
Re1 N2 N3 C11 170.1(6)
C9 N2 N3 C12 178.2(7)
Re1 N2 N3 C12 -13.0(12)
C8 N1 C4 C5 0.3(13)
Re1 N1 C4 C5 -173.8(7)
N1 C4 C5 C6 0.2(15)
C4 C5 C6 C7 -1.4(14)
C5 C6 C7 C8 2.2(13)
C4 N1 C8 C7 0.5(12)
Re1 N1 C8 C7 175.1(6)
C4 N1 C8 C9 178.4(7)
Re1 N1 C8 C9 -7.0(9)
C6 C7 C8 N1 -1.7(12)
C6 C7 C8 C9 -179.5(8)
N3 N2 C9 C10 -1.4(8)
Re1 N2 C9 C10 -173.5(5)
N3 N2 C9 C8 -177.5(6)
Re1 N2 C9 C8 10.4(9)
N1 C8 C9 N2 -2.4(10)
C7 C8 C9 N2 175.5(7)
N1 C8 C9 C10 -177.7(8)
C7 C8 C9 C10 0.2(13)
N2 C9 C10 C11 1.0(9)
C8 C9 C10 C11 176.5(8)
C9 C10 C11 N3 -0.1(9)
N2 N3 C11 C10 -0.8(9)
C12 N3 C11 C10 -177.4(7)
C11 N3 C12 O4 175.7(10)
N2 N3 C12 O4 -0.6(13)
C11 N3 C12 C13 -3.5(12)
N2 N3 C12 C13 -179.8(7)
O4 C12 C13 C14 5.5(16)
N3 C12 C13 C14 -175.4(8)
C12 C13 C14 C15 179.1(9)
C13 C14 C15 C20 -0.2(16)
C13 C14 C15 C16 178.7(10)
C20 C15 C16 C17 0.5(15)
C14 C15 C16 C17 -178.5(10)
C15 C16 C17 C18 -0.5(16)
C16 C17 C18 C19 -0.5(15)
C16 C17 C18 N4 179.4(9)
O5 N4 C18 C19 -1.8(14)
O6 N4 C18 C19 176.9(9)
O5 N4 C18 C17 178.3(10)
O6 N4 C18 C17 -2.9(13)
C17 C18 C19 C20 1.6(14)
N4 C18 C19 C20 -178.3(8)
C18 C19 C20 C15 -1.7(13)
C16 C15 C20 C19 0.6(13)
C14 C15 C20 C19 179.6(9)

_cod_database_fobs_code 2021196
